data_7053638
loop_
_publ_author_name
'Barys, Maciej'
'Ciunik, Zbigniew'
'Drabent, Krzysztof'
'Kwiecie\'n, Anna'

_publ_section_title
;
 Stable hemiaminals containing a triazole ring
;
_journal_issue 11
_journal_name_full 'New Journal of Chemistry'
_journal_page_first 2605
_journal_paper_doi 10.1039/c0nj00346h
_journal_volume 34
_journal_year 2010
_chemical_formula_moiety 'C9 H9 N5 O3'
_chemical_formula_sum 'C9 H9 N5 O3'
_chemical_formula_weight 235.21
_chemical_name_common (4-nitrophenyl)(4H-1,2,4-triazole-4-ylamino)methanol
_chemical_name_systematic
;
(4-nitrophenyl)(4H-1,2,4-triazole-4-ylamino)methanol
;
_space_group_IT_number 9
_symmetry_cell_setting monoclinic
_symmetry_space_group_name_Hall 'C -2yc'
_symmetry_space_group_name_H-M 'C 1 c 1'
_atom_sites_solution_hydrogens geom
_atom_sites_solution_primary direct
_atom_sites_solution_secondary difmap
_audit_creation_method SHELXL-97
_cell_angle_alpha 90.00
_cell_angle_beta 93.56(3)
_cell_angle_gamma 90.00
_cell_formula_units_Z 4
_cell_length_a 6.948(3)
_cell_length_b 20.546(6)
_cell_length_c 7.362(3)
_cell_measurement_reflns_used 1791
_cell_measurement_temperature 100(2)
_cell_measurement_theta_max 31.99
_cell_measurement_theta_min 4.84
_cell_volume 1048.9(7)
_computing_structure_refinement 'SHELXL-97 (Sheldrick, 1997)'
_computing_structure_solution 'SHELXS-97 (Sheldrick, 1990)'
_diffrn_ambient_temperature 100(2)
_diffrn_measured_fraction_theta_full 0.992
_diffrn_measured_fraction_theta_max 0.979
_diffrn_measurement_device_type 'Xcalibur PX with Onyx CCD'
_diffrn_measurement_method '/phi & /w scans'
_diffrn_radiation_monochromator graphite
_diffrn_radiation_source 'fine-focus sealed tube'
_diffrn_radiation_type MoK\a
_diffrn_radiation_wavelength 0.71073
_diffrn_reflns_av_R_equivalents 0.0210
_diffrn_reflns_av_sigmaI/netI 0.0199
_diffrn_reflns_limit_h_max 10
_diffrn_reflns_limit_h_min -9
_diffrn_reflns_limit_k_max 25
_diffrn_reflns_limit_k_min -30
_diffrn_reflns_limit_l_max 10
_diffrn_reflns_limit_l_min -10
_diffrn_reflns_number 6722
_diffrn_reflns_theta_full 25.00
_diffrn_reflns_theta_max 31.99
_diffrn_reflns_theta_min 4.84
_exptl_absorpt_coefficient_mu 0.116
_exptl_absorpt_correction_type none
_exptl_crystal_colour yellow
_exptl_crystal_density_diffrn 1.489
_exptl_crystal_density_method 'not measured'
_exptl_crystal_description needles
_exptl_crystal_F_000 488
_exptl_crystal_size_max 0.38
_exptl_crystal_size_mid 0.23
_exptl_crystal_size_min 0.12
_refine_diff_density_max 0.359
_refine_diff_density_min -0.212
_refine_diff_density_rms 0.049
_refine_ls_extinction_method none
_refine_ls_goodness_of_fit_ref 1.058
_refine_ls_hydrogen_treatment mixed
_refine_ls_matrix_type full
_refine_ls_number_parameters 162
_refine_ls_number_reflns 1791
_refine_ls_number_restraints 2
_refine_ls_restrained_S_all 1.057
_refine_ls_R_factor_all 0.0361
_refine_ls_R_factor_gt 0.0328
_refine_ls_shift/su_max 0.000
_refine_ls_shift/su_mean 0.000
_refine_ls_structure_factor_coef Fsqd
_refine_ls_weighting_details 'calc w=1/[\s^2^(Fo^2^)+(0.0628P)^2^+0.0453P] where P=(Fo^2^+2Fc^2^)/3'
_refine_ls_weighting_scheme calc
_refine_ls_wR_factor_gt 0.0851
_refine_ls_wR_factor_ref 0.0870
_reflns_number_gt 1674
_reflns_number_total 1791
_reflns_threshold_expression >2sigma(I)
_cod_data_source_file c0nj00346h.txt
_cod_data_source_block 3
_cod_depositor_comments
;
The following automatic conversions were performed:

'_symmetry_cell_setting' value 'Monoclinic' changed to 'monoclinic'
according to /home/saulius/struct/CIF-dictionaries/cif_core.dic
dictionary named 'cif_core.dic' version 2.4.2 from 2011-04-26.

Automatic conversion script
Id: cif_fix_values 1891 2012-01-12 08:04:46Z andrius 
;
_cod_original_sg_symbol_Hall 'C -2yc '
_cod_original_sg_symbol_H-M Cc
_cod_database_code 7053638

loop_
_symmetry_equiv_pos_as_xyz
'x, y, z'
'x, -y, z+1/2'
'x+1/2, y+1/2, z'
'x+1/2, -y+1/2, z+1/2'

loop_
_atom_site_label
_atom_site_type_symbol
_atom_site_fract_x
_atom_site_fract_y
_atom_site_fract_z
_atom_site_U_iso_or_equiv
_atom_site_adp_type
_atom_site_occupancy
_atom_site_symmetry_multiplicity
_atom_site_calc_flag
_atom_site_refinement_flags
O1 O -0.0493(3) -0.11226(7) 0.9680(2) 0.0398(4) Uani 1 1 d .
O2 O -0.2454(2) -0.03966(8) 1.0613(2) 0.0379(4) Uani 1 1 d .
O14 O 0.33801(17) 0.19608(6) 0.73923(15) 0.0190(2) Uani 1 1 d .
H41 H 0.368(5) 0.2015(14) 0.629(5) 0.043(8) Uiso 1 1 d .
N1 N 0.4341(2) 0.19931(7) 1.38242(18) 0.0210(3) Uani 1 1 d .
N2 N 0.35525(19) 0.25084(7) 1.28097(17) 0.0189(3) Uani 1 1 d .
N3 N 0.50814(17) 0.18686(6) 1.10075(16) 0.0136(2) Uani 1 1 d .
N4 N 0.58847(17) 0.15755(6) 0.94959(17) 0.0154(2) Uani 1 1 d .
H40 H 0.664(4) 0.1874(11) 0.906(3) 0.023(6) Uiso 1 1 d .
N5 N -0.0911(2) -0.05597(8) 1.0013(2) 0.0269(3) Uani 1 1 d .
C1 C 0.3034(2) 0.09022(7) 0.87165(18) 0.0145(3) Uani 1 1 d .
C2 C 0.3601(2) 0.02467(7) 0.8759(2) 0.0179(3) Uani 1 1 d .
H2 H 0.4874 0.0132 0.8478 0.021 Uiso 1 1 calc R
C3 C 0.2321(2) -0.02334(7) 0.9206(2) 0.0198(3) Uani 1 1 d .
H3 H 0.2687 -0.0679 0.9213 0.024 Uiso 1 1 calc R
C4 C 0.0491(2) -0.00481(8) 0.9644(2) 0.0185(3) Uani 1 1 d .
C5 C -0.0100(2) 0.05950(8) 0.9680(2) 0.0204(3) Uani 1 1 d .
H5 H -0.1350 0.0708 1.0031 0.025 Uiso 1 1 calc R
C6 C 0.1189(2) 0.10714(7) 0.9188(2) 0.0184(3) Uani 1 1 d .
H6 H 0.0810 0.1516 0.9174 0.022 Uiso 1 1 calc R
C14 C 0.4405(2) 0.14119(7) 0.80597(19) 0.0152(2) Uani 1 1 d .
H14 H 0.5075 0.1219 0.7024 0.018 Uiso 1 1 calc R
C1T C 0.5244(2) 0.16209(8) 1.2713(2) 0.0194(3) Uani 1 1 d .
H1T H 0.5916 0.1233 1.3054 0.023 Uiso 1 1 calc R
C2T C 0.4021(2) 0.24252(7) 1.1128(2) 0.0175(3) Uani 1 1 d .
H2T H 0.3676 0.2709 1.0142 0.021 Uiso 1 1 calc R

loop_
_atom_site_aniso_label
_atom_site_aniso_U_11
_atom_site_aniso_U_22
_atom_site_aniso_U_33
_atom_site_aniso_U_23
_atom_site_aniso_U_13
_atom_site_aniso_U_12
O1 0.0443(9) 0.0212(6) 0.0528(9) 0.0061(6) -0.0067(7) -0.0119(6)
O2 0.0199(6) 0.0411(7) 0.0524(10) 0.0210(7) 0.0005(6) -0.0065(6)
O14 0.0223(6) 0.0204(5) 0.0147(5) 0.0038(4) 0.0043(4) 0.0043(4)
N1 0.0238(6) 0.0247(6) 0.0146(6) 0.0022(5) 0.0026(5) 0.0024(5)
N2 0.0208(6) 0.0200(6) 0.0161(6) 0.0000(4) 0.0044(5) 0.0026(5)
N3 0.0133(5) 0.0144(5) 0.0133(5) 0.0008(4) 0.0031(4) 0.0009(4)
N4 0.0130(5) 0.0185(5) 0.0153(5) -0.0005(4) 0.0053(4) 0.0003(4)
N5 0.0223(7) 0.0278(7) 0.0294(7) 0.0117(6) -0.0089(5) -0.0078(5)
C1 0.0151(6) 0.0147(6) 0.0137(5) -0.0008(4) 0.0016(5) 0.0005(4)
C2 0.0171(7) 0.0170(6) 0.0196(6) -0.0005(5) 0.0012(5) 0.0024(5)
C3 0.0215(7) 0.0155(6) 0.0219(7) 0.0014(5) -0.0030(5) -0.0004(5)
C4 0.0177(7) 0.0175(6) 0.0197(6) 0.0041(5) -0.0030(5) -0.0049(5)
C5 0.0151(6) 0.0215(7) 0.0248(7) 0.0038(5) 0.0025(5) 0.0010(5)
C6 0.0174(7) 0.0155(6) 0.0226(7) 0.0015(5) 0.0039(5) 0.0017(5)
C14 0.0164(6) 0.0162(6) 0.0133(5) -0.0002(5) 0.0045(4) 0.0009(5)
C1T 0.0200(7) 0.0233(7) 0.0151(6) 0.0047(5) 0.0023(5) 0.0034(6)
C2T 0.0226(7) 0.0140(6) 0.0160(6) 0.0002(5) 0.0027(5) 0.0022(5)

loop_
_atom_type_symbol
_atom_type_description
_atom_type_scat_dispersion_real
_atom_type_scat_dispersion_imag
_atom_type_scat_source
C C 0.0033 0.0000 'International Tables Vol C Tables 4.2.6.8 and 6.1.1.4'
H H 0.0000 0.0000 'International Tables Vol C Tables 4.2.6.8 and 6.1.1.4'
N N 0.0061 0.0000 'International Tables Vol C Tables 4.2.6.8 and 6.1.1.4'
O O 0.0106 0.0000 'International Tables Vol C Tables 4.2.6.8 and 6.1.1.4'

loop_
_geom_angle_atom_site_label_1
_geom_angle_atom_site_label_2
_geom_angle_atom_site_label_3
_geom_angle
C14 O14 H41 107(2)
C1T N1 N2 107.33(13)
C2T N2 N1 107.21(13)
C1T N3 C2T 105.59(12)
C1T N3 N4 123.87(12)
C2T N3 N4 130.54(12)
N3 N4 C14 111.86(11)
N3 N4 H40 105.2(15)
C14 N4 H40 107.9(16)
O1 N5 O2 123.58(16)
O1 N5 C4 118.16(17)
O2 N5 C4 118.26(16)
C6 C1 C2 119.70(13)
C6 C1 C14 120.89(13)
C2 C1 C14 119.32(13)
C3 C2 C1 120.45(15)
C3 C2 H2 119.8
C1 C2 H2 119.8
C2 C3 C4 118.24(14)
C2 C3 H3 120.9
C4 C3 H3 120.9
C5 C4 C3 123.01(14)
C5 C4 N5 118.58(15)
C3 C4 N5 118.36(14)
C4 C5 C6 118.06(14)
C4 C5 H5 121.0
C6 C5 H5 121.0
C5 C6 C1 120.48(14)
C5 C6 H6 119.8
C1 C6 H6 119.8
O14 C14 N4 112.65(12)
O14 C14 C1 110.59(12)
N4 C14 C1 110.77(11)
O14 C14 H14 107.5
N4 C14 H14 107.5
C1 C14 H14 107.5
N1 C1T N3 110.18(14)
N1 C1T H1T 124.9
N3 C1T H1T 124.9
N2 C2T N3 109.70(13)
N2 C2T H2T 125.2
N3 C2T H2T 125.2

loop_
_geom_bond_atom_site_label_1
_geom_bond_atom_site_label_2
_geom_bond_distance
O1 N5 1.221(2)
O2 N5 1.231(2)
O14 C14 1.4059(18)
O14 H41 0.86(3)
N1 C1T 1.308(2)
N1 N2 1.388(2)
N2 C2T 1.3108(19)
N3 C1T 1.3531(18)
N3 C2T 1.3661(19)
N3 N4 1.4106(17)
N4 C14 1.467(2)
N4 H40 0.88(2)
N5 C4 1.470(2)
C1 C6 1.393(2)
C1 C2 1.403(2)
C1 C14 1.515(2)
C2 C3 1.382(2)
C2 H2 0.9500
C3 C4 1.385(2)
C3 H3 0.9500
C4 C5 1.384(2)
C5 C6 1.390(2)
C5 H5 0.9500
C6 H6 0.9500
C14 H14 1.0000
C1T H1T 0.9500
C2T H2T 0.9500

loop_
_geom_torsion_atom_site_label_1
_geom_torsion_atom_site_label_2
_geom_torsion_atom_site_label_3
_geom_torsion_atom_site_label_4
_geom_torsion
C1T N1 N2 C2T -0.21(17)
C1T N3 N4 C14 120.34(15)
C2T N3 N4 C14 -59.29(19)
C6 C1 C2 C3 2.2(2)
C14 C1 C2 C3 -174.57(13)
C1 C2 C3 C4 -1.3(2)
C2 C3 C4 C5 -1.0(2)
C2 C3 C4 N5 176.38(14)
O1 N5 C4 C5 167.82(16)
O2 N5 C4 C5 -11.1(2)
O1 N5 C4 C3 -9.7(2)
O2 N5 C4 C3 171.38(15)
C3 C4 C5 C6 2.4(2)
N5 C4 C5 C6 -175.00(14)
C4 C5 C6 C1 -1.5(2)
C2 C1 C6 C5 -0.8(2)
C14 C1 C6 C5 175.94(14)
N3 N4 C14 O14 60.12(15)
N3 N4 C14 C1 -64.33(15)
C6 C1 C14 O14 -21.50(18)
C2 C1 C14 O14 155.20(12)
C6 C1 C14 N4 104.12(15)
C2 C1 C14 N4 -79.18(16)
N2 N1 C1T N3 -0.08(18)
C2T N3 C1T N1 0.33(17)
N4 N3 C1T N1 -179.39(13)
N1 N2 C2T N3 0.42(17)
C1T N3 C2T N2 -0.46(17)
N4 N3 C2T N2 179.22(14)
